data_4120203
loop_
_publ_author_name
'Zhaojin Wang'
'Hongde Ye'
'Yuguang Li'
'Yizhi Li'
'Hong Yan'

_publ_section_title
;
 Unprecedented Boron-Functionalized Carborane Derivatives by Facile and
 Selective Cobalt-Induced B-H Activation
;
_journal_name_full 'Journal of the American Chemical Society'
_journal_page_first 11289
_journal_page_last 11298
_journal_paper_doi 10.1021/ja4047075
_journal_volume 135
_journal_year 2013
_chemical_formula_moiety 'C68 H98 B40 Co2 O7 S8'
_chemical_formula_sum 'C68 H98 B40 Co2 O7 S8'
_chemical_formula_weight 1834.20
_chemical_name_common 3b
_chemical_name_systematic
; 
 ? 
;
_space_group_IT_number 15
_symmetry_cell_setting monoclinic
_symmetry_space_group_name_Hall '-C 2yc'
_symmetry_space_group_name_H-M 'C 1 2/c 1'
_atom_sites_solution_hydrogens geom
_atom_sites_solution_primary direct
_atom_sites_solution_secondary difmap
_audit_creation_method SHELXL-97
_cell_angle_alpha 90.00
_cell_angle_beta 104.314(3)
_cell_angle_gamma 90.00
_cell_formula_units_Z 4
_cell_length_a 19.797(4)
_cell_length_b 23.085(2)
_cell_length_c 23.685(3)
_cell_measurement_reflns_used 876
_cell_measurement_temperature 291(2)
_cell_measurement_theta_max 16.94
_cell_measurement_theta_min 2.41
_cell_volume 10488(3)
_computing_cell_refinement SMART
_computing_data_collection 'SMART (Bruker, 2000)'
_computing_data_reduction 'SAINT (Bruker, 2000)'
_computing_molecular_graphics SHELXTL
_computing_publication_material SHELXTL
_computing_structure_refinement 'SHELXL-97 (Sheldrick, 1997)'
_computing_structure_solution 'SHELXS-97 (Sheldrick, 1990)'
_diffrn_ambient_temperature 291(2)
_diffrn_measured_fraction_theta_full 0.997
_diffrn_measured_fraction_theta_max 0.997
_diffrn_measurement_device_type 'Bruker Smart Apex CCD'
_diffrn_measurement_method 'phi and omega scans'
_diffrn_radiation_monochromator graphite
_diffrn_radiation_source 'fine-focus sealed tube'
_diffrn_radiation_type MoK\a
_diffrn_radiation_wavelength 0.71073
_diffrn_reflns_av_R_equivalents 0.0656
_diffrn_reflns_av_sigmaI/netI 0.0866
_diffrn_reflns_limit_h_max 24
_diffrn_reflns_limit_h_min -20
_diffrn_reflns_limit_k_max 28
_diffrn_reflns_limit_k_min -28
_diffrn_reflns_limit_l_max 20
_diffrn_reflns_limit_l_min -29
_diffrn_reflns_number 28623
_diffrn_reflns_theta_full 26.00
_diffrn_reflns_theta_max 26.00
_diffrn_reflns_theta_min 1.78
_exptl_absorpt_coefficient_mu 0.519
_exptl_absorpt_correction_T_max 0.8855
_exptl_absorpt_correction_T_min 0.8598
_exptl_absorpt_correction_type multi-scan
_exptl_absorpt_process_details SADABS
_exptl_crystal_colour yellow-orange
_exptl_crystal_density_diffrn 1.162
_exptl_crystal_description block
_exptl_crystal_F_000 3776
_exptl_crystal_size_max 0.30
_exptl_crystal_size_mid 0.26
_exptl_crystal_size_min 0.24
_refine_diff_density_max 0.267
_refine_diff_density_min -0.310
_refine_diff_density_rms 0.054
_refine_ls_extinction_method none
_refine_ls_goodness_of_fit_ref 1.035
_refine_ls_hydrogen_treatment constr
_refine_ls_matrix_type full
_refine_ls_number_parameters 583
_refine_ls_number_reflns 10293
_refine_ls_number_restraints 0
_refine_ls_restrained_S_all 1.035
_refine_ls_R_factor_all 0.0997
_refine_ls_R_factor_gt 0.0643
_refine_ls_shift/su_max 0.000
_refine_ls_shift/su_mean 0.000
_refine_ls_structure_factor_coef Fsqd
_refine_ls_weighting_details 'calc w=1/[\s^2^(Fo^2^)+(0.0545P)^2^+2.9537P] where P=(Fo^2^+2Fc^2^)/3'
_refine_ls_weighting_scheme calc
_refine_ls_wR_factor_gt 0.1202
_refine_ls_wR_factor_ref 0.1286
_reflns_number_gt 6963
_reflns_number_total 10293
_reflns_threshold_expression >2sigma(I)
_cod_data_source_file ja4047075_si_001_03.cif
_cod_data_source_block 3b
_cod_original_sg_symbol_H-M 'C 2/c'
_cod_database_code 4120203

loop_
_symmetry_equiv_pos_as_xyz
'x, y, z'
'-x, y, -z+1/2'
'x+1/2, y+1/2, z'
'-x+1/2, y+1/2, -z+1/2'
'-x, -y, -z'
'x, -y, z-1/2'
'-x+1/2, -y+1/2, -z'
'x+1/2, -y+1/2, z-1/2'

loop_
_atom_site_label
_atom_site_type_symbol
_atom_site_fract_x
_atom_site_fract_y
_atom_site_fract_z
_atom_site_U_iso_or_equiv
_atom_site_adp_type
_atom_site_occupancy
_atom_site_symmetry_multiplicity
_atom_site_calc_flag
_atom_site_refinement_flags
B13 B 0.17837(18) 0.76308(16) 0.22638(15) 0.0359(8) Uani 1 1 d .
B14 B 0.2524(2) 0.71863(17) 0.23821(17) 0.0443(9) Uani 1 1 d .
H10A H 0.2952 0.7287 0.2284 0.053 Uiso 1 1 d R
B15 B 0.2513(2) 0.68270(17) 0.30405(18) 0.0478(10) Uani 1 1 d .
H10B H 0.2952 0.6725 0.3298 0.057 Uiso 1 1 d R
B16 B 0.18256(18) 0.70655(16) 0.33151(17) 0.0405(9) Uani 1 1 d .
H10C H 0.1840 0.7113 0.3721 0.049 Uiso 1 1 d R
B17 B 0.1042(2) 0.68547(17) 0.28210(16) 0.0437(9) Uani 1 1 d .
H10D H 0.0617 0.6783 0.2935 0.052 Uiso 1 1 d R
B18 B 0.1010(2) 0.72041(15) 0.21417(16) 0.0375(8) Uani 1 1 d .
H10E H 0.0573 0.7325 0.1894 0.045 Uiso 1 1 d R
B19 B 0.1741(2) 0.69873(17) 0.18498(18) 0.0452(9) Uani 1 1 d .
H10F H 0.1684 0.6988 0.1435 0.054 Uiso 1 1 d R
B20 B 0.2217(2) 0.64638(18) 0.23738(17) 0.0486(10) Uani 1 1 d .
H10G H 0.2454 0.6136 0.2263 0.058 Uiso 1 1 d R
B21 B 0.1766(2) 0.63893(18) 0.29636(17) 0.0468(10) Uani 1 1 d .
H10H H 0.1774 0.6029 0.3167 0.056 Uiso 1 1 d R
B22 B 0.1296(2) 0.65021(17) 0.22162(17) 0.0452(9) Uani 1 1 d .
H10I H 0.1015 0.6192 0.2012 0.054 Uiso 1 1 d R
B6 B 0.2550(2) 0.98741(16) 0.48954(16) 0.0392(8) Uani 1 1 d .
B7 B 0.3429(2) 0.98295(16) 0.53180(17) 0.0406(8) Uani 1 1 d .
H10J H 0.3538 0.9653 0.5696 0.049 Uiso 1 1 d R
B8 B 0.3996(2) 0.96761(17) 0.48680(17) 0.0426(9) Uani 1 1 d .
H10K H 0.4394 0.9426 0.4987 0.051 Uiso 1 1 d R
B3 B 0.34473(19) 0.96447(16) 0.41207(16) 0.0390(8) Uani 1 1 d .
H10L H 0.3540 0.9381 0.3835 0.047 Uiso 1 1 d R
B4 B 0.3076(2) 1.03352(17) 0.39564(19) 0.0468(9) Uani 1 1 d .
H10M H 0.2948 1.0485 0.3566 0.056 Uiso 1 1 d R
B5 B 0.2519(2) 1.04776(16) 0.44478(17) 0.0429(9) Uani 1 1 d .
H10N H 0.2102 1.0701 0.4311 0.051 Uiso 1 1 d R
B11 B 0.3062(2) 1.04967(17) 0.51947(19) 0.0478(9) Uani 1 1 d .
H10O H 0.2953 1.0734 0.5493 0.057 Uiso 1 1 d R
B12 B 0.3920(2) 1.03765(17) 0.51277(19) 0.0494(10) Uani 1 1 d .
H10P H 0.4300 1.0552 0.5407 0.059 Uiso 1 1 d R
B9 B 0.3928(2) 1.02719(17) 0.43583(19) 0.0475(10) Uani 1 1 d .
H10Q H 0.4314 1.0388 0.4207 0.057 Uiso 1 1 d R
B10 B 0.3365(2) 1.07853(17) 0.45797(18) 0.0447(9) Uani 1 1 d .
H10R H 0.3426 1.1195 0.4547 0.054 Uiso 1 1 d R
C17 C 0.22718(17) 0.75022(14) 0.29619(14) 0.0422(8) Uani 1 1 d .
C18 C 0.13839(16) 0.75255(13) 0.28100(12) 0.0354(7) Uani 1 1 d .
C24 C 0.16369(17) 0.82709(15) 0.20382(14) 0.0417(7) Uani 1 1 d .
C25 C 0.21169(17) 0.88066(14) 0.21756(16) 0.0446(8) Uani 1 1 d .
H25A H 0.2266 0.8881 0.2591 0.054 Uiso 1 1 calc R
H25B H 0.2521 0.8771 0.2016 0.054 Uiso 1 1 calc R
C21 C 0.16106(17) 0.92657(15) 0.18593(14) 0.0439(8) Uani 1 1 d .
H21 H 0.1797 0.9658 0.1852 0.053 Uiso 1 1 calc R
C22 C 0.13371(17) 0.89768(14) 0.12811(15) 0.0434(8) Uani 1 1 d .
H22 H 0.1191 0.9160 0.0922 0.052 Uiso 1 1 calc R
C23 C 0.13430(18) 0.83934(14) 0.13808(15) 0.0450(8) Uani 1 1 d .
H23 H 0.1193 0.8112 0.1096 0.054 Uiso 1 1 calc R
C19 C 0.09927(17) 0.85230(14) 0.22607(14) 0.0396(7) Uani 1 1 d .
H19 H 0.0559 0.8400 0.1988 0.048 Uiso 1 1 calc R
C20 C 0.10477(16) 0.91767(13) 0.22264(15) 0.0397(7) Uani 1 1 d .
H20 H 0.1220 0.9339 0.2618 0.048 Uiso 1 1 calc R
C26 C 0.03436(17) 0.94678(14) 0.19172(13) 0.0402(7) Uani 1 1 d .
C27 C 0.03488(15) 1.00988(13) 0.18806(13) 0.0340(6) Uani 1 1 d .
C28 C -0.01888(18) 1.03439(15) 0.14658(16) 0.0479(8) Uani 1 1 d .
H28 H -0.0532 1.0112 0.1234 0.058 Uiso 1 1 calc R
C29 C -0.02109(17) 1.09535(15) 0.13988(16) 0.0469(8) Uani 1 1 d .
H29 H -0.0557 1.1118 0.1104 0.056 Uiso 1 1 calc R
C30 C 0.02717(18) 1.13131(14) 0.17628(15) 0.0442(8) Uani 1 1 d .
H30 H 0.0240 1.1714 0.1724 0.053 Uiso 1 1 calc R
C31 C 0.07901(17) 1.10630(14) 0.21756(15) 0.0409(8) Uani 1 1 d .
H31 H 0.1116 1.1297 0.2424 0.049 Uiso 1 1 calc R
C32 C 0.08438(16) 1.04482(13) 0.22348(13) 0.0360(7) Uani 1 1 d .
H32 H 0.1211 1.0284 0.2511 0.043 Uiso 1 1 calc R
C1 C 0.26043(16) 0.98226(14) 0.41805(13) 0.0410(7) Uani 1 1 d .
C2 C 0.31316(16) 0.94372(13) 0.47006(14) 0.0377(7) Uani 1 1 d .
C8 C 0.20098(17) 0.95206(14) 0.51377(14) 0.0405(7) Uani 1 1 d .
C9 C 0.12550(16) 0.93996(14) 0.48176(14) 0.0400(7) Uani 1 1 d .
H9B H 0.0964 0.9743 0.4773 0.048 Uiso 1 1 calc R
H9A H 0.1214 0.9216 0.4442 0.048 Uiso 1 1 calc R
C5 C 0.11169(17) 0.89882(14) 0.52680(14) 0.0425(8) Uani 1 1 d .
H5 H 0.0634 0.8856 0.5208 0.051 Uiso 1 1 calc R
C6 C 0.14115(17) 0.93206(14) 0.58284(15) 0.0424(8) Uani 1 1 d .
H6 H 0.1259 0.9296 0.6169 0.051 Uiso 1 1 calc R
C7 C 0.19295(16) 0.96545(14) 0.57449(15) 0.0434(8) Uani 1 1 d .
H7 H 0.2190 0.9918 0.6008 0.052 Uiso 1 1 calc R
C3 C 0.23222(16) 0.88745(13) 0.52680(14) 0.0359(7) Uani 1 1 d .
H3 H 0.2630 0.8874 0.5662 0.043 Uiso 1 1 calc R
C4 C 0.16783(17) 0.84982(13) 0.52799(15) 0.0436(8) Uani 1 1 d .
H4 H 0.1764 0.8290 0.5651 0.052 Uiso 1 1 calc R
C10 C 0.13857(15) 0.80782(13) 0.47805(13) 0.0346(7) Uani 1 1 d .
C11 C 0.08835(10) 0.76397(8) 0.48785(8) 0.0385(7) Uani 1 1 d G
C12 C 0.05021(12) 0.73459(10) 0.43910(6) 0.0553(10) Uani 1 1 d G
H12 H 0.0567 0.7431 0.4024 0.066 Uiso 1 1 calc R
C13 C 0.00232(11) 0.69246(9) 0.44515(8) 0.0500(9) Uani 1 1 d G
H13 H -0.0232 0.6728 0.4125 0.060 Uiso 1 1 calc R
C14 C -0.00744(10) 0.67972(9) 0.49995(9) 0.0549(10) Uani 1 1 d G
H14 H -0.0395 0.6515 0.5040 0.066 Uiso 1 1 calc R
C15 C 0.03070(11) 0.70910(10) 0.54869(7) 0.0455(8) Uani 1 1 d G
H15 H 0.0242 0.7006 0.5854 0.055 Uiso 1 1 calc R
C16 C 0.07859(11) 0.75123(9) 0.54265(7) 0.0428(8) Uani 1 1 d G
H16 H 0.1041 0.7709 0.5753 0.051 Uiso 1 1 calc R
C33 C 0.4316(4) 0.8391(3) 0.2277(3) 0.0561(19) Uani 0.50 1 d P
H33A H 0.3861 0.8221 0.2214 0.084 Uiso 0.50 1 calc PR
H33B H 0.4658 0.8129 0.2497 0.084 Uiso 0.50 1 calc PR
H33C H 0.4418 0.8470 0.1909 0.084 Uiso 0.50 1 calc PR
C34 C 0.4335(4) 0.8963(3) 0.2620(4) 0.057(2) Uani 0.50 1 d P
H34A H 0.4254 0.8896 0.2997 0.069 Uiso 0.50 1 d PR
H34B H 0.4010 0.9244 0.2413 0.069 Uiso 0.50 1 d PR
C35 C 0.5414(4) 0.9633(3) 0.2991(4) 0.058(2) Uani 0.50 1 d P
H35A H 0.5168 0.9981 0.2842 0.070 Uiso 0.50 1 d PR
H35B H 0.5416 0.9595 0.3395 0.070 Uiso 0.50 1 d PR
C36 C 0.6163(4) 0.9658(3) 0.2923(4) 0.059(2) Uani 0.50 1 d P
H36A H 0.6398 0.9985 0.3134 0.089 Uiso 0.50 1 calc PR
H36B H 0.6156 0.9696 0.2518 0.089 Uiso 0.50 1 calc PR
H36C H 0.6403 0.9309 0.3074 0.089 Uiso 0.50 1 calc PR
O1 O 0.15002(11) 0.81123(9) 0.43008(9) 0.0407(5) Uani 1 1 d .
O2 O -0.01743(13) 0.91925(10) 0.17163(10) 0.0552(7) Uani 1 1 d .
O3 O 0.1572(3) 0.2029(3) 0.4787(2) 0.0789(19) Uani 0.50 1 d P
H3A H 0.1307 0.1838 0.4513 0.118 Uiso 0.50 1 d PR
H3B H 0.1970 0.1868 0.4883 0.118 Uiso 0.50 1 d PR
O4 O 0.1643(3) 0.27716(19) 0.4024(2) 0.0600(14) Uani 0.50 1 d P
H4D H 0.1317 0.3017 0.4000 0.090 Uiso 0.50 1 d PR
H4E H 0.2034 0.2944 0.4120 0.090 Uiso 0.50 1 d PR
O5 O 0.5075(4) 0.9132(2) 0.2663(2) 0.0524(16) Uani 0.50 1 d P
S3 S 0.27883(4) 0.80307(4) 0.34173(4) 0.0471(2) Uani 1 1 d .
S4 S 0.10304(4) 0.81908(3) 0.29783(3) 0.03769(19) Uani 1 1 d .
S1 S 0.19239(5) 0.94962(4) 0.36555(4) 0.0476(2) Uani 1 1 d .
S2 S 0.28663(4) 0.86951(3) 0.47488(3) 0.03738(18) Uani 1 1 d .
Co1 Co 0.20405(2) 0.853759(19) 0.379980(19) 0.03875(12) Uani 1 1 d .

loop_
_atom_site_aniso_label
_atom_site_aniso_U_11
_atom_site_aniso_U_22
_atom_site_aniso_U_33
_atom_site_aniso_U_23
_atom_site_aniso_U_13
_atom_site_aniso_U_12
B13 0.0349(18) 0.0396(19) 0.0305(18) -0.0041(15) 0.0029(14) 0.0033(15)
B14 0.045(2) 0.044(2) 0.041(2) -0.0176(17) 0.0058(17) 0.0076(16)
B15 0.046(2) 0.046(2) 0.044(2) -0.0180(18) -0.0033(17) 0.0148(17)
B16 0.039(2) 0.044(2) 0.036(2) -0.0060(16) 0.0035(16) 0.0169(16)
B17 0.047(2) 0.043(2) 0.037(2) 0.0048(16) 0.0019(17) 0.0066(16)
B18 0.046(2) 0.0291(17) 0.0347(19) -0.0083(15) 0.0046(16) 0.0000(15)
B19 0.046(2) 0.049(2) 0.039(2) -0.0128(17) 0.0064(17) 0.0134(17)
B20 0.047(2) 0.047(2) 0.041(2) -0.0191(18) -0.0102(17) 0.0069(18)
B21 0.052(2) 0.043(2) 0.039(2) -0.0077(17) -0.0012(17) 0.0134(17)
B22 0.047(2) 0.038(2) 0.043(2) -0.0102(17) -0.0026(17) 0.0123(16)
B6 0.043(2) 0.0355(19) 0.040(2) 0.0016(15) 0.0132(16) -0.0062(15)
B7 0.048(2) 0.0356(19) 0.037(2) 0.0063(15) 0.0074(16) -0.0099(16)
B8 0.0388(19) 0.042(2) 0.043(2) 0.0057(17) 0.0025(16) -0.0112(16)
B3 0.044(2) 0.0375(19) 0.0360(19) 0.0116(15) 0.0115(16) -0.0033(16)
B4 0.051(2) 0.039(2) 0.050(2) 0.0136(17) 0.0115(19) -0.0064(17)
B5 0.043(2) 0.036(2) 0.047(2) 0.0071(16) 0.0041(17) -0.0057(16)
B11 0.052(2) 0.038(2) 0.050(2) -0.0028(18) 0.0065(19) -0.0118(17)
B12 0.045(2) 0.042(2) 0.052(2) 0.0044(18) -0.0049(18) -0.0200(18)
B9 0.043(2) 0.044(2) 0.057(2) 0.0164(18) 0.0135(18) -0.0141(17)
B10 0.042(2) 0.0356(19) 0.055(2) 0.0099(17) 0.0081(18) -0.0148(16)
C17 0.0411(18) 0.0470(19) 0.0335(17) -0.0052(14) -0.0001(14) 0.0097(15)
C18 0.0391(17) 0.0410(18) 0.0237(15) -0.0024(12) 0.0034(13) 0.0087(13)
C24 0.0469(19) 0.0435(18) 0.0366(18) 0.0009(14) 0.0139(15) 0.0027(15)
C25 0.0385(18) 0.0411(18) 0.055(2) 0.0006(15) 0.0132(16) -0.0024(14)
C21 0.0474(19) 0.052(2) 0.0367(18) 0.0200(15) 0.0185(15) -0.0116(15)
C22 0.0470(19) 0.0454(19) 0.0448(19) 0.0035(15) 0.0244(16) 0.0018(15)
C23 0.061(2) 0.0408(19) 0.0403(18) 0.0035(14) 0.0255(16) 0.0073(15)
C19 0.0439(18) 0.0413(17) 0.0384(17) 0.0043(14) 0.0192(14) 0.0024(14)
C20 0.0402(18) 0.0383(17) 0.0444(19) 0.0096(14) 0.0174(15) -0.0050(13)
C26 0.0456(18) 0.0426(18) 0.0293(16) 0.0140(14) 0.0035(14) -0.0066(14)
C27 0.0332(15) 0.0406(17) 0.0301(15) 0.0060(13) 0.0117(12) -0.0059(12)
C28 0.0459(19) 0.0393(18) 0.059(2) 0.0073(16) 0.0138(17) 0.0068(15)
C29 0.0345(17) 0.0466(19) 0.059(2) 0.0156(17) 0.0110(16) 0.0110(15)
C30 0.058(2) 0.0343(17) 0.048(2) -0.0026(15) 0.0288(17) 0.0054(15)
C31 0.0430(18) 0.0408(18) 0.0465(19) -0.0100(15) 0.0255(15) -0.0141(14)
C32 0.0408(17) 0.0352(17) 0.0367(17) -0.0053(13) 0.0182(14) -0.0034(13)
C1 0.0417(18) 0.0450(19) 0.0342(17) 0.0042(14) 0.0055(14) -0.0086(14)
C2 0.0363(16) 0.0398(17) 0.0381(17) 0.0001(14) 0.0116(14) -0.0092(13)
C8 0.0453(18) 0.0422(18) 0.0398(18) -0.0011(14) 0.0219(15) -0.0033(14)
C9 0.0414(17) 0.0396(17) 0.0421(18) -0.0045(14) 0.0161(14) -0.0005(14)
C5 0.0481(19) 0.0477(19) 0.0408(18) -0.0176(15) 0.0283(16) -0.0056(15)
C6 0.0493(19) 0.0415(18) 0.0450(19) -0.0043(15) 0.0279(16) -0.0009(15)
C7 0.0421(18) 0.0455(19) 0.051(2) -0.0158(15) 0.0265(16) -0.0058(15)
C3 0.0359(16) 0.0387(17) 0.0338(16) -0.0060(13) 0.0098(13) -0.0085(13)
C4 0.055(2) 0.0351(17) 0.051(2) -0.0152(15) 0.0314(17) -0.0165(15)
C10 0.0331(16) 0.0356(16) 0.0307(16) 0.0072(13) -0.0004(12) -0.0027(12)
C11 0.0504(19) 0.0328(16) 0.0267(16) 0.0096(13) -0.0012(14) -0.0113(14)
C12 0.051(2) 0.060(2) 0.045(2) 0.0049(17) -0.0085(16) -0.0310(18)
C13 0.0443(19) 0.0407(19) 0.049(2) 0.0046(16) -0.0183(16) -0.0218(15)
C14 0.047(2) 0.050(2) 0.062(2) 0.0093(18) 0.0009(17) -0.0228(16)
C15 0.0461(19) 0.0468(19) 0.046(2) 0.0118(16) 0.0162(16) -0.0139(15)
C16 0.0451(19) 0.0466(19) 0.0375(18) 0.0031(14) 0.0115(15) -0.0187(15)
C33 0.065(5) 0.050(4) 0.054(4) 0.007(3) 0.015(4) -0.020(4)
C34 0.046(4) 0.060(5) 0.057(5) -0.011(4) -0.004(3) -0.018(3)
C35 0.046(4) 0.050(4) 0.062(5) 0.009(4) -0.016(4) -0.012(3)
C36 0.055(4) 0.056(5) 0.061(5) -0.006(4) 0.002(4) -0.012(4)
O1 0.0483(13) 0.0399(12) 0.0293(12) -0.0001(9) 0.0012(10) -0.0177(10)
O2 0.0580(15) 0.0446(13) 0.0487(15) 0.0169(11) -0.0142(12) -0.0172(11)
O3 0.066(4) 0.094(4) 0.062(4) 0.004(3) -0.011(3) -0.048(3)
O4 0.070(3) 0.035(3) 0.059(3) -0.006(2) -0.016(3) -0.009(2)
O5 0.049(4) 0.051(2) 0.058(5) -0.004(2) 0.012(4) 0.001(3)
S3 0.0417(5) 0.0454(5) 0.0491(5) -0.0163(4) 0.0015(4) 0.0067(4)
S4 0.0401(4) 0.0389(4) 0.0331(4) 0.0014(3) 0.0072(3) 0.0035(3)
S1 0.0495(5) 0.0410(5) 0.0441(5) 0.0070(4) -0.0038(4) -0.0082(4)
S2 0.0378(4) 0.0363(4) 0.0380(4) -0.0026(3) 0.0094(3) -0.0005(3)
Co1 0.0403(2) 0.0390(2) 0.0366(2) -0.00305(19) 0.00899(18) -0.00110(18)

loop_
_atom_type_symbol
_atom_type_description
_atom_type_scat_dispersion_real
_atom_type_scat_dispersion_imag
_atom_type_scat_source
C C 0.0033 0.0016 'International Tables Vol C Tables 4.2.6.8 and 6.1.1.4'
H H 0.0000 0.0000 'International Tables Vol C Tables 4.2.6.8 and 6.1.1.4'
B B 0.0013 0.0007 'International Tables Vol C Tables 4.2.6.8 and 6.1.1.4'
S S 0.1246 0.1234 'International Tables Vol C Tables 4.2.6.8 and 6.1.1.4'
Co Co 0.3494 0.9721 'International Tables Vol C Tables 4.2.6.8 and 6.1.1.4'
O O 0.0106 0.0060 'International Tables Vol C Tables 4.2.6.8 and 6.1.1.4'

loop_
_geom_angle_atom_site_label_1
_geom_angle_atom_site_label_2
_geom_angle_atom_site_label_3
_geom_angle
_geom_angle_site_symmetry_1
_geom_angle_site_symmetry_3
C24 B13 C18 108.2(2) . .
C24 B13 C17 120.0(3) . .
C18 B13 C17 59.93(19) . .
C24 B13 B14 132.9(3) . .
C18 B13 B14 108.9(3) . .
C17 B13 B14 59.8(2) . .
C24 B13 B19 128.3(3) . .
C18 B13 B19 109.6(3) . .
C17 B13 B19 109.0(3) . .
B14 B13 B19 61.4(2) . .
C24 B13 B18 112.6(3) . .
C18 B13 B18 60.0(2) . .
C17 B13 B18 108.4(3) . .
B14 B13 B18 110.7(3) . .
B19 B13 B18 61.7(2) . .
C17 B14 B13 59.15(19) . .
C17 B14 B15 55.3(2) . .
B13 B14 B15 102.8(3) . .
C17 B14 B20 103.8(3) . .
B13 B14 B20 106.1(3) . .
B15 B14 B20 59.4(2) . .
C17 B14 B19 107.2(3) . .
B13 B14 B19 59.7(2) . .
B15 B14 B19 107.5(3) . .
B20 B14 B19 61.2(2) . .
C17 B14 H10A 122.3 . .
B13 B14 H10A 124.9 . .
B15 B14 H10A 122.0 . .
B20 B14 H10A 123.0 . .
B19 B14 H10A 123.4 . .
C17 B15 B16 60.3(2) . .
C17 B15 B20 109.3(3) . .
B16 B15 B20 111.7(3) . .
C17 B15 B21 108.8(3) . .
B16 B15 B21 60.3(2) . .
B20 B15 B21 63.2(2) . .
C17 B15 B14 61.2(2) . .
B16 B15 B14 111.3(3) . .
B20 B15 B14 60.4(2) . .
B21 B15 B14 111.7(3) . .
C17 B15 H10B 120.1 . .
B16 B15 H10B 120.7 . .
B20 B15 H10B 120.2 . .
B21 B15 H10B 122.0 . .
B14 B15 H10B 117.9 . .
C18 B16 C17 60.9(2) . .
C18 B16 B15 104.6(3) . .
C17 B16 B15 56.7(2) . .
C18 B16 B21 105.2(3) . .
C17 B16 B21 106.1(3) . .
B15 B16 B21 60.6(2) . .
C18 B16 B17 58.9(2) . .
C17 B16 B17 108.5(3) . .
B15 B16 B17 107.8(3) . .
B21 B16 B17 59.8(2) . .
C18 B16 H10C 121.5 . .
C17 B16 H10C 122.5 . .
B15 B16 H10C 125.4 . .
B21 B16 H10C 123.8 . .
B17 B16 H10C 119.9 . .
C18 B17 B21 104.6(3) . .
C18 B17 B16 57.9(2) . .
B21 B17 B16 60.0(2) . .
C18 B17 B18 59.90(19) . .
B21 B17 B18 107.2(3) . .
B16 B17 B18 107.6(3) . .
C18 B17 B22 102.0(3) . .
B21 B17 B22 60.5(2) . .
B16 B17 B22 106.0(3) . .
B18 B17 B22 56.6(2) . .
C18 B17 H10D 122.9 . .
B21 B17 H10D 124.9 . .
B16 B17 H10D 123.3 . .
B18 B17 H10D 119.5 . .
B22 B17 H10D 125.2 . .
B22 B18 C18 104.8(3) . .
B22 B18 B13 104.9(3) . .
C18 B18 B13 57.43(18) . .
B22 B18 B17 62.8(2) . .
C18 B18 B17 57.4(2) . .
B13 B18 B17 105.4(3) . .
B22 B18 B19 60.3(2) . .
C18 B18 B19 105.3(2) . .
B13 B18 B19 58.8(2) . .
B17 B18 B19 111.3(3) . .
B22 B18 H10E 124.3 . .
C18 B18 H10E 123.3 . .
B13 B18 H10E 123.2 . .
B17 B18 H10E 120.5 . .
B19 B18 H10E 121.9 . .
B13 B19 B22 102.7(3) . .
B13 B19 B14 58.9(2) . .
B22 B19 B14 105.3(3) . .
B13 B19 B20 103.5(3) . .
B22 B19 B20 58.9(2) . .
B14 B19 B20 58.7(2) . .
B13 B19 B18 59.5(2) . .
B22 B19 B18 56.8(2) . .
B14 B19 B18 107.0(3) . .
B20 B19 B18 104.5(3) . .
B13 B19 H10F 122.8 . .
B22 B19 H10F 123.6 . .
B14 B19 H10F 125.4 . .
B20 B19 H10F 127.5 . .
B18 B19 H10F 119.0 . .
B15 B20 B22 105.2(3) . .
B15 B20 B14 60.2(2) . .
B22 B20 B14 106.7(3) . .
B15 B20 B19 107.3(3) . .
B22 B20 B19 59.4(2) . .
B14 B20 B19 60.1(2) . .
B15 B20 B21 58.6(2) . .
B22 B20 B21 59.8(2) . .
B14 B20 B21 108.0(3) . .
B19 B20 B21 108.2(3) . .
B15 B20 H10G 123.0 . .
B22 B20 H10G 122.0 . .
B14 B20 H10G 123.6 . .
B19 B20 H10G 122.8 . .
B21 B20 H10G 119.7 . .
B17 B21 B16 60.3(2) . .
B17 B21 B15 107.0(3) . .
B16 B21 B15 59.1(2) . .
B17 B21 B22 61.6(2) . .
B16 B21 B22 107.1(3) . .
B15 B21 B22 103.6(3) . .
B17 B21 B20 108.8(3) . .
B16 B21 B20 106.7(3) . .
B15 B21 B20 58.2(2) . .
B22 B21 B20 58.1(2) . .
B17 B21 H10H 122.6 . .
B16 B21 H10H 122.8 . .
B15 B21 H10H 122.4 . .
B22 B21 H10H 123.9 . .
B20 B21 H10H 120.7 . .
B18 B22 B20 111.5(3) . .
B18 B22 B19 62.9(2) . .
B20 B22 B19 61.7(2) . .
B18 B22 B21 108.4(3) . .
B20 B22 B21 62.1(2) . .
B19 B22 B21 111.9(3) . .
B18 B22 B17 60.6(2) . .
B20 B22 B17 109.0(3) . .
B19 B22 B17 111.6(3) . .
B21 B22 B17 57.9(2) . .
B18 B22 H10I 121.2 . .
B20 B22 H10I 120.5 . .
B19 B22 H10I 121.3 . .
B21 B22 H10I 118.7 . .
B17 B22 H10I 119.3 . .
C8 B6 C2 111.4(3) . .
C8 B6 C1 122.6(3) . .
C2 B6 C1 58.4(2) . .
C8 B6 B5 135.7(3) . .
C2 B6 B5 103.7(3) . .
C1 B6 B5 57.3(2) . .
C8 B6 B7 115.2(3) . .
C2 B6 B7 58.6(2) . .
C1 B6 B7 105.0(3) . .
B5 B6 B7 105.7(3) . .
C8 B6 B11 129.9(3) . .
C2 B6 B11 103.4(3) . .
C1 B6 B11 106.0(3) . .
B5 B6 B11 62.2(2) . .
B7 B6 B11 56.6(2) . .
C2 B7 B11 107.1(3) . .
C2 B7 B12 105.3(3) . .
B11 B7 B12 62.3(2) . .
C2 B7 B8 60.6(2) . .
B11 B7 B8 112.8(3) . .
B12 B7 B8 60.2(2) . .
C2 B7 B6 57.6(2) . .
B11 B7 B6 62.2(2) . .
B12 B7 B6 110.3(3) . .
B8 B7 B6 110.5(3) . .
C2 B7 H10J 121.9 . .
B11 B7 H10J 122.3 . .
B12 B7 H10J 123.1 . .
B8 B7 H10J 116.7 . .
B6 B7 H10J 120.8 . .
C2 B8 B12 101.9(3) . .
C2 B8 B7 57.8(2) . .
B12 B8 B7 58.6(2) . .
C2 B8 B9 100.4(3) . .
B12 B8 B9 62.2(2) . .
B7 B8 B9 107.2(3) . .
C2 B8 B3 57.01(19) . .
B12 B8 B3 107.1(3) . .
B7 B8 B3 106.1(3) . .
B9 B8 B3 57.2(2) . .
C2 B8 H10K 124.2 . .
B12 B8 H10K 126.1 . .
B7 B8 H10K 122.8 . .
B9 B8 H10K 124.9 . .
B3 B8 H10K 120.4 . .
C2 B3 B9 104.5(3) . .
C2 B3 C1 57.22(19) . .
B9 B3 C1 103.4(3) . .
C2 B3 B4 102.4(3) . .
B9 B3 B4 59.0(2) . .
C1 B3 B4 56.8(2) . .
C2 B3 B8 58.93(19) . .
B9 B3 B8 60.7(2) . .
C1 B3 B8 105.1(3) . .
B4 B3 B8 107.0(3) . .
C2 B3 H10L 123.9 . .
B9 B3 H10L 124.7 . .
C1 B3 H10L 123.7 . .
B4 B3 H10L 124.2 . .
B8 B3 H10L 122.2 . .
C1 B4 B9 108.1(3) . .
C1 B4 B3 61.6(2) . .
B9 B4 B3 60.2(2) . .
C1 B4 B10 103.9(3) . .
B9 B4 B10 61.4(2) . .
B3 B4 B10 108.3(3) . .
C1 B4 B5 56.7(2) . .
B9 B4 B5 109.0(3) . .
B3 B4 B5 108.0(3) . .
B10 B4 B5 59.0(2) . .
C1 B4 H10M 121.7 . .
B9 B4 H10M 123.4 . .
B3 B4 H10M 122.3 . .
B10 B4 H10M 122.9 . .
B5 B4 H10M 119.6 . .
C1 B5 B6 60.9(2) . .
C1 B5 B10 104.5(3) . .
B6 B5 B10 108.9(3) . .
C1 B5 B4 57.2(2) . .
B6 B5 B4 108.0(3) . .
B10 B5 B4 59.4(2) . .
C1 B5 B11 107.4(3) . .
B6 B5 B11 60.5(2) . .
B10 B5 B11 61.1(2) . .
B4 B5 B11 108.6(3) . .
C1 B5 H10N 121.3 . .
B6 B5 H10N 122.2 . .
B10 B5 H10N 122.7 . .
B4 B5 H10N 119.3 . .
B11 B5 H10N 124.3 . .
B7 B11 B12 59.5(2) . .
B7 B11 B6 61.2(2) . .
B12 B11 B6 107.4(3) . .
B7 B11 B5 105.6(3) . .
B12 B11 B5 104.9(3) . .
B6 B11 B5 57.4(2) . .
B7 B11 B10 104.8(3) . .
B12 B11 B10 58.3(2) . .
B6 B11 B10 103.9(3) . .
B5 B11 B10 58.0(2) . .
B7 B11 H10O 123.9 . .
B12 B11 H10O 123.5 . .
B6 B11 H10O 122.6 . .
B5 B11 H10O 122.7 . .
B10 B11 H10O 123.6 . .
B7 B12 B8 61.1(2) . .
B7 B12 B10 107.3(3) . .
B8 B12 B10 109.2(3) . .
B7 B12 B11 58.2(2) . .
B8 B12 B11 110.2(3) . .
B10 B12 B11 62.7(2) . .
B7 B12 B9 107.8(3) . .
B8 B12 B9 60.6(2) . .
B10 B12 B9 59.7(2) . .
B11 B12 B9 110.6(3) . .
B7 B12 H10P 121.7 . .
B8 B12 H10P 120.7 . .
B10 B12 H10P 121.6 . .
B11 B12 H10P 118.6 . .
B9 B12 H10P 122.8 . .
B4 B9 B3 60.8(2) . .
B4 B9 B10 60.8(2) . .
B3 B9 B10 108.3(3) . .
B4 B9 B8 109.5(3) . .
B3 B9 B8 62.0(2) . .
B10 B9 B8 104.9(3) . .
B4 B9 B12 106.8(3) . .
B3 B9 B12 106.9(3) . .
B10 B9 B12 57.7(2) . .
B8 B9 B12 57.2(2) . .
B4 B9 H10Q 122.1 . .
B3 B9 H10Q 122.1 . .
B10 B9 H10Q 122.4 . .
B8 B9 H10Q 121.6 . .
B12 B9 H10Q 122.3 . .
B12 B10 B5 107.8(3) . .
B12 B10 B4 108.3(3) . .
B5 B10 B4 61.6(2) . .
B12 B10 B9 62.6(2) . .
B5 B10 B9 108.2(3) . .
B4 B10 B9 57.8(2) . .
B12 B10 B11 59.0(2) . .
B5 B10 B11 60.9(2) . .
B4 B10 B11 110.2(3) . .
B9 B10 B11 110.0(3) . .
B12 B10 H10R 121.4 . .
B5 B10 H10R 120.9 . .
B4 B10 H10R 122.0 . .
B9 B10 H10R 122.0 . .
B11 B10 H10R 119.6 . .
B15 C17 B16 63.1(2) . .
B15 C17 C18 108.2(3) . .
B16 C17 C18 59.09(19) . .
B15 C17 B13 110.7(2) . .
B16 C17 B13 109.9(2) . .
C18 C17 B13 59.18(18) . .
B15 C17 B14 63.5(2) . .
B16 C17 B14 115.4(3) . .
C18 C17 B14 109.3(2) . .
B13 C17 B14 61.0(2) . .
B15 C17 S3 118.7(2) . .
B16 C17 S3 113.7(2) . .
C18 C17 S3 121.0(2) . .
B13 C17 S3 124.5(2) . .
B14 C17 S3 122.3(2) . .
B16 C18 B17 63.2(2) . .
B16 C18 B13 112.1(2) . .
B17 C18 B13 114.0(2) . .
B16 C18 C17 60.0(2) . .
B17 C18 C17 111.3(2) . .
B13 C18 C17 60.89(19) . .
B16 C18 B18 114.1(2) . .
B17 C18 B18 62.7(2) . .
B13 C18 B18 62.6(2) . .
C17 C18 B18 111.3(2) . .
B16 C18 S4 123.6(2) . .
B17 C18 S4 127.4(2) . .
B13 C18 S4 109.4(2) . .
C17 C18 S4 115.0(2) . .
B18 C18 S4 118.1(2) . .
C25 C24 C23 97.1(3) . .
C25 C24 B13 128.9(3) . .
C23 C24 B13 120.3(3) . .
C25 C24 C19 97.9(3) . .
C23 C24 C19 97.6(2) . .
B13 C24 C19 108.9(3) . .
C21 C25 C24 99.1(3) . .
C21 C25 H25A 112.0 . .
C24 C25 H25A 112.0 . .
C21 C25 H25B 112.0 . .
C24 C25 H25B 112.0 . .
H25A C25 H25B 109.6 . .
C22 C21 C25 100.7(3) . .
C22 C21 C20 107.4(3) . .
C25 C21 C20 96.1(2) . .
C22 C21 H21 116.6 . .
C25 C21 H21 116.6 . .
C20 C21 H21 116.6 . .
C23 C22 C21 107.1(3) . .
C23 C22 H22 126.4 . .
C21 C22 H22 126.4 . .
C22 C23 C24 109.8(3) . .
C22 C23 H23 125.1 . .
C24 C23 H23 125.1 . .
C20 C19 C24 105.7(3) . .
C20 C19 S4 118.3(2) . .
C24 C19 S4 107.3(2) . .
C20 C19 H19 108.4 . .
C24 C19 H19 108.4 . .
S4 C19 H19 108.4 . .
C19 C20 C26 112.8(3) . .
C19 C20 C21 103.2(3) . .
C26 C20 C21 110.8(3) . .
C19 C20 H20 110.0 . .
C26 C20 H20 110.0 . .
C21 C20 H20 110.0 . .
O2 C26 C27 121.5(3) . .
O2 C26 C20 122.4(3) . .
C27 C26 C20 116.1(3) . .
C28 C27 C32 120.0(3) . .
C28 C27 C26 115.9(3) . .
C32 C27 C26 124.1(3) . .
C27 C28 C29 119.0(3) . .
C27 C28 H28 120.5 . .
C29 C28 H28 120.5 . .
C30 C29 C28 121.7(3) . .
C30 C29 H29 119.1 . .
C28 C29 H29 119.1 . .
C31 C30 C29 118.2(3) . .
C31 C30 H30 120.9 . .
C29 C30 H30 120.9 . .
C30 C31 C32 121.2(3) . .
C30 C31 H31 119.4 . .
C32 C31 H31 119.4 . .
C27 C32 C31 119.8(3) . .
C27 C32 H32 120.1 . .
C31 C32 H32 120.1 . .
C2 C1 B5 108.0(2) . .
C2 C1 B4 108.4(2) . .
B5 C1 B4 66.1(2) . .
C2 C1 B6 59.3(2) . .
B5 C1 B6 61.8(2) . .
B4 C1 B6 115.9(3) . .
C2 C1 B3 60.00(19) . .
B5 C1 B3 115.5(3) . .
B4 C1 B3 61.6(2) . .
B6 C1 B3 112.7(2) . .
C2 C1 S1 121.7(2) . .
B5 C1 S1 121.7(2) . .
B4 C1 S1 117.9(2) . .
B6 C1 S1 120.0(2) . .
B3 C1 S1 114.8(2) . .
C1 C2 B6 62.2(2) . .
C1 C2 B7 111.9(3) . .
B6 C2 B7 63.8(2) . .
C1 C2 B3 62.8(2) . .
B6 C2 B3 117.6(3) . .
B7 C2 B3 115.1(2) . .
C1 C2 B8 113.5(2) . .
B6 C2 B8 116.6(3) . .
B7 C2 B8 61.6(2) . .
B3 C2 B8 64.1(2) . .
C1 C2 S2 114.6(2) . .
B6 C2 S2 108.9(2) . .
B7 C2 S2 119.8(2) . .
B3 C2 S2 119.1(2) . .
B8 C2 S2 124.7(2) . .
C7 C8 C9 100.9(2) . .
C7 C8 B6 118.9(3) . .
C9 C8 B6 126.1(3) . .
C7 C8 C3 97.6(2) . .
C9 C8 C3 102.0(2) . .
B6 C8 C3 106.7(3) . .
C5 C9 C8 95.2(3) . .
C5 C9 H9B 112.7 . .
C8 C9 H9B 112.7 . .
C5 C9 H9A 112.7 . .
C8 C9 H9A 112.7 . .
H9B C9 H9A 110.2 . .
C9 C5 C6 101.7(3) . .
C9 C5 C4 102.4(2) . .
C6 C5 C4 103.3(3) . .
C9 C5 H5 115.8 . .
C6 C5 H5 115.8 . .
C4 C5 H5 115.8 . .
C7 C6 C5 107.8(3) . .
C7 C6 H6 126.1 . .
C5 C6 H6 126.1 . .
C6 C7 C8 106.7(3) . .
C6 C7 H7 126.7 . .
C8 C7 H7 126.7 . .
C4 C3 C8 104.1(2) . .
C4 C3 S2 119.9(2) . .
C8 C3 S2 109.5(2) . .
C4 C3 H3 107.6 . .
C8 C3 H3 107.6 . .
S2 C3 H3 107.6 . .
C10 C4 C3 119.9(3) . .
C10 C4 C5 108.0(3) . .
C3 C4 C5 100.2(2) . .
C10 C4 H4 109.4 . .
C3 C4 H4 109.4 . .
C5 C4 H4 109.4 . .
O1 C10 C11 118.7(3) . .
O1 C10 C4 124.1(3) . .
C11 C10 C4 117.0(2) . .
C12 C11 C16 120.0 . .
C12 C11 C10 116.90(17) . .
C16 C11 C10 123.10(17) . .
C11 C12 C13 120.0 . .
C11 C12 H12 120.0 . .
C13 C12 H12 120.0 . .
C14 C13 C12 120.0 . .
C14 C13 H13 120.0 . .
C12 C13 H13 120.0 . .
C13 C14 C15 120.0 . .
C13 C14 H14 120.0 . .
C15 C14 H14 120.0 . .
C14 C15 C16 120.0 . .
C14 C15 H15 120.0 . .
C16 C15 H15 120.0 . .
C15 C16 C11 120.0 . .
C15 C16 H16 120.0 . .
C11 C16 H16 120.0 . .
C34 C33 H33A 109.5 . .
C34 C33 H33B 109.5 . .
H33A C33 H33B 109.5 . .
C34 C33 H33C 109.5 . .
H33A C33 H33C 109.5 . .
H33B C33 H33C 109.5 . .
O5 C34 O5 28.8(4) . 2_655
O5 C34 C33 98.9(6) . .
O5 C34 C33 84.9(5) 2_655 .
O5 C34 H34A 111.5 . .
O5 C34 H34A 140.3 2_655 .
C33 C34 H34A 111.3 . .
O5 C34 H34B 112.4 . .
O5 C34 H34B 95.4 2_655 .
C33 C34 H34B 112.6 . .
H34A C34 H34B 109.7 . .
O5 C35 C36 107.6(7) . .
O5 C35 H35A 110.1 . .
C36 C35 H35A 110.3 . .
O5 C35 H35B 110.3 . .
C36 C35 H35B 110.0 . .
H35A C35 H35B 108.6 . .
C35 C36 H36A 109.5 . .
C35 C36 H36B 109.5 . .
H36A C36 H36B 109.5 . .
C35 C36 H36C 109.5 . .
H36A C36 H36C 109.5 . .
H36B C36 H36C 109.5 . .
C10 O1 Co1 145.4(2) . .
H3A O3 H3B 109.5 . .
H4D O4 H4E 109.5 . .
O5 O5 C35 123.9(6) 2_655 .
O5 O5 C34 78.3(13) 2_655 .
C35 O5 C34 123.7(7) . .
O5 O5 C34 72.9(12) 2_655 2_655
C35 O5 C34 97.8(7) . 2_655
C34 O5 C34 138.0(6) . 2_655
C17 S3 Co1 105.37(11) . .
C18 S4 C19 94.65(14) . .
C18 S4 Co1 99.48(10) . .
C19 S4 Co1 114.64(11) . .
C1 S1 Co1 106.42(11) . .
C2 S2 C3 93.17(14) . .
C2 S2 Co1 102.77(11) . .
C3 S2 Co1 105.84(10) . .
O1 Co1 S1 121.05(7) . .
O1 Co1 S3 118.52(7) . .
S1 Co1 S3 120.39(4) . .
O1 Co1 S2 82.23(6) . .
S1 Co1 S2 90.78(3) . .
S3 Co1 S2 95.17(3) . .
O1 Co1 S4 82.38(6) . .
S1 Co1 S4 99.31(3) . .
S3 Co1 S4 89.97(3) . .
S2 Co1 S4 164.41(3) . .

loop_
_geom_bond_atom_site_label_1
_geom_bond_atom_site_label_2
_geom_bond_distance
_geom_bond_site_symmetry_2
B13 C24 1.574(5) .
B13 C18 1.693(5) .
B13 C17 1.722(5) .
B13 B14 1.755(5) .
B13 B19 1.771(5) .
B13 B18 1.783(5) .
B14 C17 1.734(5) .
B14 B15 1.771(6) .
B14 B20 1.774(6) .
B14 B19 1.800(5) .
B14 H10A 0.9600 .
B15 C17 1.627(5) .
B15 B16 1.737(5) .
B15 B20 1.756(5) .
B15 B21 1.763(6) .
B15 H10B 0.9600 .
B16 C18 1.675(4) .
B16 C17 1.692(5) .
B16 B21 1.759(5) .
B16 B17 1.765(5) .
B16 H10C 0.9601 .
B17 C18 1.693(5) .
B17 B21 1.755(5) .
B17 B18 1.787(5) .
B17 B22 1.823(6) .
B17 H10D 0.9599 .
B18 B22 1.711(5) .
B18 C18 1.739(4) .
B18 B19 1.821(5) .
B18 H10E 0.9600 .
B19 B22 1.778(6) .
B19 B20 1.819(6) .
B19 H10F 0.9601 .
B20 B22 1.770(6) .
B20 B21 1.843(6) .
B20 H10G 0.9601 .
B21 B22 1.804(5) .
B21 H10H 0.9599 .
B22 H10I 0.9599 .
B6 C8 1.563(5) .
B6 C2 1.678(5) .
B6 C1 1.727(5) .
B6 B5 1.742(5) .
B6 B7 1.783(5) .
B6 B11 1.800(5) .
B7 C2 1.697(5) .
B7 B11 1.697(6) .
B7 B12 1.720(5) .
B7 B8 1.765(6) .
B7 H10J 0.9599 .
B8 C2 1.748(5) .
B8 B12 1.750(6) .
B8 B9 1.813(5) .
B8 B3 1.835(5) .
B8 H10K 0.9603 .
B3 C2 1.712(5) .
B3 B9 1.747(5) .
B3 C1 1.758(5) .
B3 B4 1.759(5) .
B3 H10L 0.9601 .
B4 C1 1.673(5) .
B4 B9 1.726(6) .
B4 B10 1.780(6) .
B4 B5 1.820(6) .
B4 H10M 0.9599 .
B5 C1 1.664(5) .
B5 B10 1.774(5) .
B5 B11 1.829(6) .
B5 H10N 0.9601 .
B11 B12 1.767(6) .
B11 B10 1.833(6) .
B11 H10O 0.9600 .
B12 B10 1.754(6) .
B12 B9 1.842(6) .
B12 H10P 0.9601 .
B9 B10 1.792(6) .
B9 H10Q 0.9601 .
B10 H10R 0.9599 .
C17 C18 1.706(4) .
C17 S3 1.775(3) .
C18 S4 1.774(3) .
C24 C25 1.544(4) .
C24 C23 1.548(5) .
C24 C19 1.605(4) .
C25 C21 1.522(5) .
C25 H25A 0.9700 .
C25 H25B 0.9700 .
C21 C22 1.499(5) .
C21 C20 1.587(4) .
C21 H21 0.9800 .
C22 C23 1.367(5) .
C22 H22 0.9300 .
C23 H23 0.9300 .
C19 C20 1.517(4) .
C19 S4 1.849(3) .
C19 H19 0.9800 .
C20 C26 1.558(4) .
C20 H20 0.9800 .
C26 O2 1.200(4) .
C26 C27 1.459(4) .
C27 C28 1.379(4) .
C27 C32 1.381(4) .
C28 C29 1.416(5) .
C28 H28 0.9300 .
C29 C30 1.392(5) .
C29 H29 0.9300 .
C30 C31 1.359(5) .
C30 H30 0.9300 .
C31 C32 1.428(4) .
C31 H31 0.9300 .
C32 H32 0.9300 .
C1 C2 1.662(4) .
C1 S1 1.761(3) .
C2 S2 1.804(3) .
C8 C7 1.517(4) .
C8 C9 1.525(4) .
C8 C3 1.615(4) .
C9 C5 1.503(4) .
C9 H9B 0.9700 .
C9 H9A 0.9700 .
C5 C6 1.519(4) .
C5 C4 1.581(5) .
C5 H5 0.9800 .
C6 C7 1.336(4) .
C6 H6 0.9300 .
C7 H7 0.9300 .
C3 C4 1.549(4) .
C3 S2 1.871(3) .
C3 H3 0.9800 .
C4 C10 1.529(4) .
C4 H4 0.9800 .
C10 O1 1.215(4) .
C10 C11 1.477(3) .
C11 C12 1.3900 .
C11 C16 1.3900 .
C12 C13 1.3900 .
C12 H12 0.9300 .
C13 C14 1.3900 .
C13 H13 0.9300 .
C14 C15 1.3900 .
C14 H14 0.9300 .
C15 C16 1.3900 .
C15 H15 0.9300 .
C16 H16 0.9300 .
C33 C34 1.544(10) .
C33 H33A 0.9600 .
C33 H33B 0.9600 .
C33 H33C 0.9600 .
C34 O5 1.495(11) .
C34 O5 1.532(11) 2_655
C34 H34A 0.9600 .
C34 H34B 0.9599 .
C35 O5 1.461(8) .
C35 C36 1.532(10) .
C35 H35A 0.9599 .
C35 H35B 0.9601 .
C36 H36A 0.9600 .
C36 H36B 0.9600 .
C36 H36C 0.9600 .
O1 Co1 2.036(2) .
O3 H3A 0.8500 .
O3 H3B 0.8499 .
O4 H4D 0.8499 .
O4 H4E 0.8500 .
O5 O5 0.754(9) 2_655
O5 C34 1.532(11) 2_655
S3 Co1 2.2461(10) .
S4 Co1 2.5499(9) .
S1 Co1 2.2423(10) .
S2 Co1 2.4577(9) .
